data_1571508
loop_
_publ_author_name
'Shere, Henry T. W.'
'Liu, Han-Ying'
'Neale, Samuel E.'
'Hill, Michael S.'
'Mahon, Mary F.'
'McMullin, Claire L.'

_publ_section_title
;
 The borylamino-diborata-allyl anion.
;
_journal_issue 21
_journal_name_full 'Chemical science'
_journal_page_first 7999
_journal_page_last 8007
_journal_paper_doi 10.1039/d4sc01953a
_journal_volume 15
_journal_year 2024
_chemical_formula_moiety 'C54 H88 B3 Mg N3 O6, C6 H6'
_chemical_formula_sum 'C60 H94 B3 Mg N3 O6'
_chemical_formula_weight 1010.12
_space_group_crystal_system triclinic
_space_group_IT_number 2
_space_group_name_Hall '-P 1'
_space_group_name_H-M_alt 'P -1'
_atom_sites_solution_hydrogens geom
_atom_sites_solution_primary dual
_audit_creation_date 2023-11-23
_audit_creation_method
;
Olex2 1.5
(compiled 2023.08.24 svn.re1ec1418 for OlexSys, GUI svn.r6817)
;
_audit_update_record
;
2024-03-19 deposited with the CCDC.	2024-04-30 downloaded from the CCDC.
;
_cell_angle_alpha 98.7060(10)
_cell_angle_beta 91.3500(10)
_cell_angle_gamma 99.8010(10)
_cell_formula_units_Z 2
_cell_length_a 10.6784(2)
_cell_length_b 12.5289(2)
_cell_length_c 22.5410(3)
_cell_measurement_reflns_used 33526
_cell_measurement_temperature 150.00(10)
_cell_measurement_theta_max 72.8580
_cell_measurement_theta_min 4.3690
_cell_volume 2933.71(8)
_computing_cell_refinement 'CrysAlisPro 1.171.39.46 (Rigaku OD, 2018)'
_computing_data_collection 'CrysAlisPro 1.171.39.46 (Rigaku OD, 2018)'
_computing_data_reduction 'CrysAlisPro 1.171.39.46 (Rigaku OD, 2018)'
_computing_molecular_graphics 'Olex2 1.5 (Dolomanov et al., 2009)'
_computing_publication_material 'Olex2 1.5 (Dolomanov et al., 2009)'
_computing_structure_refinement 'SHELXL 2019/3 (Sheldrick, 2015)'
_computing_structure_solution 'SHELXT 2018/2 (Sheldrick, 2018)'
_diffrn_ambient_environment N~2~
_diffrn_ambient_temperature 150.00(10)
_diffrn_detector 'CCD plate'
_diffrn_detector_area_resol_mean 8.1150
_diffrn_detector_type EosS2
_diffrn_measured_fraction_theta_full 0.999
_diffrn_measured_fraction_theta_max 0.990
_diffrn_measurement_device 'four-circle diffractometer'
_diffrn_measurement_device_type 'SuperNova, Dual, Cu at home/near, EosS2'
_diffrn_measurement_method '\w scans'
_diffrn_radiation_monochromator mirror
_diffrn_radiation_probe x-ray
_diffrn_radiation_type 'Cu K\a'
_diffrn_radiation_wavelength 1.54184
_diffrn_reflns_av_R_equivalents 0.0421
_diffrn_reflns_av_unetI/netI 0.0276
_diffrn_reflns_Laue_measured_fraction_full 0.999
_diffrn_reflns_Laue_measured_fraction_max 0.990
_diffrn_reflns_limit_h_max 13
_diffrn_reflns_limit_h_min -11
_diffrn_reflns_limit_k_max 15
_diffrn_reflns_limit_k_min -15
_diffrn_reflns_limit_l_max 27
_diffrn_reflns_limit_l_min -27
_diffrn_reflns_number 59379
_diffrn_reflns_point_group_measured_fraction_full 0.999
_diffrn_reflns_point_group_measured_fraction_max 0.990
_diffrn_reflns_theta_full 67.684
_diffrn_reflns_theta_max 73.126
_diffrn_reflns_theta_min 3.625
_diffrn_source 'micro-focus sealed X-ray tube'
_diffrn_source_type 'SuperNova (Cu) X-ray Source'
_exptl_absorpt_coefficient_mu 0.650
_exptl_absorpt_correction_T_max 1.000
_exptl_absorpt_correction_T_min 0.284
_exptl_absorpt_correction_type gaussian
_exptl_absorpt_process_details
;
CrysAlisPro 1.171.39.46 (Rigaku Oxford Diffraction, 2018)
Numerical absorption correction based on gaussian integration over
			a multifaceted crystal model
Empirical absorption correction using spherical harmonics,
 implemented in SCALE3 ABSPACK scaling algorithm.
;
_exptl_crystal_colour colourless
_exptl_crystal_colour_primary colourless
_exptl_crystal_density_diffrn 1.143
_exptl_crystal_description block
_exptl_crystal_F_000 1100
_exptl_crystal_size_max 0.229
_exptl_crystal_size_mid 0.214
_exptl_crystal_size_min 0.095
_refine_diff_density_max 0.399
_refine_diff_density_min -0.244
_refine_diff_density_rms 0.043
_refine_ls_extinction_method none
_refine_ls_goodness_of_fit_ref 1.046
_refine_ls_hydrogen_treatment constr
_refine_ls_matrix_type full
_refine_ls_number_parameters 680
_refine_ls_number_reflns 11646
_refine_ls_number_restraints 0
_refine_ls_restrained_S_all 1.046
_refine_ls_R_factor_all 0.0473
_refine_ls_R_factor_gt 0.0448
_refine_ls_shift/su_max 0.001
_refine_ls_shift/su_mean 0.000
_refine_ls_structure_factor_coef Fsqd
_refine_ls_weighting_details 'w=1/[\s^2^(Fo^2^)+(0.0697P)^2^+0.9060P] where P=(Fo^2^+2Fc^2^)/3'
_refine_ls_weighting_scheme calc
_refine_ls_wR_factor_gt 0.1207
_refine_ls_wR_factor_ref 0.1234
_reflns_Friedel_coverage 0.000
_reflns_number_gt 10843
_reflns_number_total 11646
_reflns_threshold_expression 'I > 2\s(I)'
_cod_data_source_file d4sc01953a2.cif
_cod_data_source_block s23msh114-cpd-7
_cod_depositor_comments 'Adding full bibliography for 1571507--1571510.cif.'
_cod_original_cell_volume 2933.70(8)
_cod_database_code 1571508
_shelx_shelxl_version_number 2019/3
_shelx_space_group_comment
;
The symmetry employed for this shelxl refinement is uniquely defined
by the following loop, which should always be used as a source of
symmetry information in preference to the above space-group names.
They are only intended as comments.
;
_olex2_refinement_description
;
1. Fixed Uiso
 At 1.2 times of:
  All C(H) groups, All C(H,H) groups
 At 1.5 times of:
  All C(H,H,H) groups
2.a Ternary CH refined with riding coordinates:
 C12(H12), C15(H15), C24(H24), C27(H27), C43(H43)
2.b Secondary CH2 refined with riding coordinates:
 C44(H44A,H44B), C45(H45A,H45B), C46(H46A,H46B), C47(H47A,H47B), C48(H48A,H48B)
2.c Aromatic/amide H refined with riding coordinates:
 C3(H3), C8(H8), C9(H9), C10(H10), C20(H20), C21(H21), C22(H22), C55(H55),
 C56(H56), C57(H57), C58(H58), C59(H59), C60(H60)
2.d Idealised Me refined as rotating group:
 C1(H1A,H1B,H1C), C5(H5A,H5B,H5C), C13(H13A,H13B,H13C), C14(H14A,H14B,H14C),
 C16(H16A,H16B,H16C), C17(H17A,H17B,H17C), C25(H25A,H25B,H25C), C26(H26A,H26B,
 H26C), C28(H28A,H28B,H28C), C29(H29A,H29B,H29C), C32(H32A,H32B,H32C), C33(H33A,
 H33B,H33C), C34(H34A,H34B,H34C), C35(H35A,H35B,H35C), C38(H38A,H38B,H38C),
 C39(H39A,H39B,H39C), C40(H40A,H40B,H40C), C41(H41A,H41B,H41C), C51(H51A,H51B,
 H51C), C52(H52A,H52B,H52C), C53(H53A,H53B,H53C), C54(H54A,H54B,H54C)
;

loop_
_space_group_symop_operation_xyz
'x, y, z'
'-x, -y, -z'

loop_
_atom_site_label
_atom_site_type_symbol
_atom_site_fract_x
_atom_site_fract_y
_atom_site_fract_z
_atom_site_U_iso_or_equiv
_atom_site_adp_type
_atom_site_occupancy
_atom_site_site_symmetry_order
_atom_site_calc_flag
_atom_site_refinement_flags_posn
_atom_site_refinement_flags_adp
_atom_site_refinement_flags_occupancy
_atom_site_disorder_assembly
_atom_site_disorder_group
Mg1 Mg 0.31198(4) 0.76354(3) 0.71184(2) 0.01746(10) Uani 1 1 d . . . . .
O1 O 0.31463(8) 0.65849(7) 0.77286(4) 0.01984(17) Uani 1 1 d . . . . .
O2 O 0.40347(8) 0.53917(7) 0.82310(4) 0.02389(19) Uani 1 1 d . . . . .
O3 O 0.49637(8) 0.79434(7) 0.70081(4) 0.02191(18) Uani 1 1 d . . . . .
O4 O 0.69916(8) 0.75702(7) 0.68966(4) 0.02489(19) Uani 1 1 d . . . . .
O5 O 0.66714(10) 0.69764(8) 0.87650(4) 0.0291(2) Uani 1 1 d . . . . .
O6 O 0.77606(10) 0.55271(8) 0.86438(4) 0.0288(2) Uani 1 1 d . . . . .
N1 N 0.21845(10) 0.88965(8) 0.74027(5) 0.0209(2) Uani 1 1 d . . . . .
N2 N 0.20190(10) 0.71352(8) 0.63300(4) 0.0199(2) Uani 1 1 d . . . . .
N3 N 0.65665(10) 0.58913(8) 0.77576(4) 0.0193(2) Uani 1 1 d . . . . .
C1 C 0.00718(13) 0.90770(11) 0.77890(6) 0.0287(3) Uani 1 1 d . . . . .
H1A H 0.040330 0.912888 0.820342 0.043 Uiso 1 1 calc R U . . .
H1B H -0.078904 0.864239 0.774075 0.043 Uiso 1 1 calc R U . . .
H1C H 0.004644 0.981463 0.769933 0.043 Uiso 1 1 calc R U . . .
C2 C 0.09282(12) 0.85295(10) 0.73622(5) 0.0219(2) Uani 1 1 d . . . . .
C3 C 0.03231(12) 0.76149(10) 0.69548(6) 0.0225(2) Uani 1 1 d . . . . .
H3 H -0.052812 0.733743 0.703799 0.027 Uiso 1 1 calc R U . . .
C4 C 0.07875(12) 0.70444(10) 0.64399(6) 0.0214(2) Uani 1 1 d . . . . .
C5 C -0.02159(13) 0.62717(11) 0.60226(6) 0.0296(3) Uani 1 1 d . . . . .
H5A H 0.007894 0.619444 0.561236 0.044 Uiso 1 1 calc R U . . .
H5B H -0.100837 0.656833 0.603102 0.044 Uiso 1 1 calc R U . . .
H5C H -0.036739 0.555225 0.615428 0.044 Uiso 1 1 calc R U . . .
C6 C 0.26656(12) 0.99945(10) 0.76994(6) 0.0229(2) Uani 1 1 d . . . . .
C7 C 0.33994(13) 1.01792(11) 0.82464(6) 0.0264(3) Uani 1 1 d . . . . .
C8 C 0.39485(14) 1.12521(11) 0.84940(7) 0.0321(3) Uani 1 1 d . . . . .
H8 H 0.444004 1.137774 0.886264 0.038 Uiso 1 1 calc R U . . .
C9 C 0.37952(14) 1.21336(11) 0.82168(7) 0.0326(3) Uani 1 1 d . . . . .
H9 H 0.418867 1.285626 0.838822 0.039 Uiso 1 1 calc R U . . .
C10 C 0.30630(14) 1.19507(11) 0.76878(7) 0.0302(3) Uani 1 1 d . . . . .
H10 H 0.295055 1.255896 0.749938 0.036 Uiso 1 1 calc R U . . .
C11 C 0.24820(13) 1.09005(10) 0.74205(6) 0.0260(3) Uani 1 1 d . . . . .
C12 C 0.35699(14) 0.92648(11) 0.85986(6) 0.0295(3) Uani 1 1 d . . . . .
H12 H 0.321782 0.855048 0.833964 0.035 Uiso 1 1 calc R U . . .
C13 C 0.49670(18) 0.92546(16) 0.87631(9) 0.0500(4) Uani 1 1 d . . . . .
H13A H 0.543729 0.917050 0.839568 0.075 Uiso 1 1 calc R U . . .
H13B H 0.502209 0.864096 0.897963 0.075 Uiso 1 1 calc R U . . .
H13C H 0.533582 0.994588 0.901930 0.075 Uiso 1 1 calc R U . . .
C14 C 0.2797(2) 0.93531(14) 0.91612(7) 0.0467(4) Uani 1 1 d . . . . .
H14A H 0.311180 1.005423 0.942014 0.070 Uiso 1 1 calc R U . . .
H14B H 0.288499 0.874884 0.938004 0.070 Uiso 1 1 calc R U . . .
H14C H 0.189839 0.931276 0.904390 0.070 Uiso 1 1 calc R U . . .
C15 C 0.16791(14) 1.07947(11) 0.68391(7) 0.0314(3) Uani 1 1 d . . . . .
H15 H 0.132635 1.000076 0.670310 0.038 Uiso 1 1 calc R U . . .
C16 C 0.24739(17) 1.12255(13) 0.63424(7) 0.0387(3) Uani 1 1 d . . . . .
H16A H 0.193413 1.113777 0.597449 0.058 Uiso 1 1 calc R U . . .
H16B H 0.316894 1.081117 0.626567 0.058 Uiso 1 1 calc R U . . .
H16C H 0.282804 1.200389 0.646871 0.058 Uiso 1 1 calc R U . . .
C17 C 0.05606(15) 1.14212(13) 0.69324(8) 0.0393(3) Uani 1 1 d . . . . .
H17A H 0.089046 1.220680 0.704702 0.059 Uiso 1 1 calc R U . . .
H17B H 0.004444 1.115571 0.725148 0.059 Uiso 1 1 calc R U . . .
H17C H 0.003441 1.129994 0.655808 0.059 Uiso 1 1 calc R U . . .
C18 C 0.23847(12) 0.67081(10) 0.57400(5) 0.0218(2) Uani 1 1 d . . . . .
C19 C 0.27265(13) 0.56653(11) 0.56298(6) 0.0252(3) Uani 1 1 d . . . . .
C20 C 0.31605(15) 0.52989(12) 0.50677(6) 0.0332(3) Uani 1 1 d . . . . .
H20 H 0.340984 0.460004 0.499483 0.040 Uiso 1 1 calc R U . . .
C21 C 0.32321(17) 0.59340(14) 0.46190(6) 0.0391(3) Uani 1 1 d . . . . .
H21 H 0.351894 0.567229 0.423739 0.047 Uiso 1 1 calc R U . . .
C22 C 0.28845(17) 0.69543(13) 0.47269(6) 0.0373(3) Uani 1 1 d . . . . .
H22 H 0.293251 0.738703 0.441385 0.045 Uiso 1 1 calc R U . . .
C23 C 0.24639(13) 0.73700(11) 0.52825(6) 0.0277(3) Uani 1 1 d . . . . .
C24 C 0.25807(15) 0.48856(11) 0.60851(6) 0.0318(3) Uani 1 1 d . . . . .
H24 H 0.233243 0.528948 0.646922 0.038 Uiso 1 1 calc R U . . .
C25 C 0.38128(17) 0.44845(13) 0.62151(8) 0.0422(4) Uani 1 1 d . . . . .
H25A H 0.369743 0.404996 0.654282 0.063 Uiso 1 1 calc R U . . .
H25B H 0.449679 0.511622 0.633235 0.063 Uiso 1 1 calc R U . . .
H25C H 0.403688 0.402944 0.585391 0.063 Uiso 1 1 calc R U . . .
C26 C 0.15224(16) 0.39042(14) 0.58777(9) 0.0438(4) Uani 1 1 d . . . . .
H26A H 0.177732 0.345631 0.552127 0.066 Uiso 1 1 calc R U . . .
H26B H 0.074085 0.416586 0.577870 0.066 Uiso 1 1 calc R U . . .
H26C H 0.137038 0.346096 0.620029 0.066 Uiso 1 1 calc R U . . .
C27 C 0.20882(15) 0.85009(12) 0.53656(6) 0.0327(3) Uani 1 1 d . . . . .
H27 H 0.218889 0.880623 0.580375 0.039 Uiso 1 1 calc R U . . .
C28 C 0.29359(18) 0.93042(13) 0.50264(7) 0.0426(4) Uani 1 1 d . . . . .
H28A H 0.383283 0.930541 0.512962 0.064 Uiso 1 1 calc R U . . .
H28B H 0.274702 1.004410 0.514110 0.064 Uiso 1 1 calc R U . . .
H28C H 0.276719 0.907429 0.459256 0.064 Uiso 1 1 calc R U . . .
C29 C 0.07000(18) 0.84410(16) 0.51611(10) 0.0505(4) Uani 1 1 d . . . . .
H29A H 0.058120 0.815534 0.473039 0.076 Uiso 1 1 calc R U . . .
H29B H 0.048019 0.917609 0.523681 0.076 Uiso 1 1 calc R U . . .
H29C H 0.014825 0.795303 0.538505 0.076 Uiso 1 1 calc R U . . .
C30 C 0.21079(12) 0.59287(10) 0.80184(5) 0.0214(2) Uani 1 1 d . . . . .
C31 C 0.28698(12) 0.55383(10) 0.85130(5) 0.0227(2) Uani 1 1 d . . . . .
C32 C 0.11389(13) 0.66151(11) 0.82578(6) 0.0267(3) Uani 1 1 d . . . . .
H32A H 0.157148 0.727043 0.852595 0.040 Uiso 1 1 calc R U . . .
H32B H 0.051764 0.618387 0.848077 0.040 Uiso 1 1 calc R U . . .
H32C H 0.069997 0.683538 0.792172 0.040 Uiso 1 1 calc R U . . .
C33 C 0.14772(12) 0.49879(11) 0.75441(6) 0.0260(3) Uani 1 1 d . . . . .
H33A H 0.111267 0.528097 0.721323 0.039 Uiso 1 1 calc R U . . .
H33B H 0.080002 0.452560 0.772195 0.039 Uiso 1 1 calc R U . . .
H33C H 0.211123 0.454921 0.739060 0.039 Uiso 1 1 calc R U . . .
C34 C 0.32028(14) 0.63960(12) 0.90750(6) 0.0299(3) Uani 1 1 d . . . . .
H34A H 0.242818 0.648324 0.928804 0.045 Uiso 1 1 calc R U . . .
H34B H 0.358614 0.709828 0.895991 0.045 Uiso 1 1 calc R U . . .
H34C H 0.380830 0.615823 0.933839 0.045 Uiso 1 1 calc R U . . .
C35 C 0.22376(14) 0.44563(11) 0.86879(6) 0.0283(3) Uani 1 1 d . . . . .
H35A H 0.277241 0.425658 0.899811 0.042 Uiso 1 1 calc R U . . .
H35B H 0.212952 0.388239 0.833407 0.042 Uiso 1 1 calc R U . . .
H35C H 0.140350 0.453262 0.884434 0.042 Uiso 1 1 calc R U . . .
C36 C 0.57169(12) 0.88497(11) 0.67517(6) 0.0259(3) Uani 1 1 d . . . . .
C37 C 0.67699(12) 0.82681(11) 0.64652(6) 0.0256(3) Uani 1 1 d . . . . .
C38 C 0.62173(16) 0.97617(12) 0.72698(8) 0.0377(3) Uani 1 1 d . . . . .
H38A H 0.550056 0.999751 0.748543 0.057 Uiso 1 1 calc R U . . .
H38B H 0.670625 1.038410 0.711244 0.057 Uiso 1 1 calc R U . . .
H38C H 0.676752 0.949095 0.754533 0.057 Uiso 1 1 calc R U . . .
C39 C 0.48659(14) 0.92447(14) 0.63204(8) 0.0383(4) Uani 1 1 d . . . . .
H39A H 0.449010 0.863036 0.601051 0.057 Uiso 1 1 calc R U . . .
H39B H 0.536728 0.981945 0.613090 0.057 Uiso 1 1 calc R U . . .
H39C H 0.418701 0.954111 0.653959 0.057 Uiso 1 1 calc R U . . .
C40 C 0.79929(13) 0.90467(12) 0.63950(7) 0.0340(3) Uani 1 1 d . . . . .
H40A H 0.861773 0.862805 0.620985 0.051 Uiso 1 1 calc R U . . .
H40B H 0.833243 0.943866 0.679089 0.051 Uiso 1 1 calc R U . . .
H40C H 0.781808 0.957587 0.613899 0.051 Uiso 1 1 calc R U . . .
C41 C 0.63309(16) 0.75386(14) 0.58663(7) 0.0378(3) Uani 1 1 d . . . . .
H41A H 0.624955 0.799812 0.555715 0.057 Uiso 1 1 calc R U . . .
H41B H 0.550483 0.708291 0.590679 0.057 Uiso 1 1 calc R U . . .
H41C H 0.695617 0.706618 0.575046 0.057 Uiso 1 1 calc R U . . .
C42 C 0.55385(11) 0.64419(10) 0.75693(5) 0.0196(2) Uani 1 1 d . . . . .
C43 C 0.67850(11) 0.49298(10) 0.73375(5) 0.0198(2) Uani 1 1 d . . . . .
H43 H 0.656686 0.506130 0.692389 0.024 Uiso 1 1 calc R U . . .
C44 C 0.59132(12) 0.38782(10) 0.74368(6) 0.0244(3) Uani 1 1 d . . . . .
H44A H 0.501727 0.398696 0.741700 0.029 Uiso 1 1 calc R U . . .
H44B H 0.610602 0.371912 0.784286 0.029 Uiso 1 1 calc R U . . .
C45 C 0.60755(13) 0.28967(11) 0.69667(6) 0.0286(3) Uani 1 1 d . . . . .
H45A H 0.553409 0.222480 0.705950 0.034 Uiso 1 1 calc R U . . .
H45B H 0.579400 0.301846 0.656448 0.034 Uiso 1 1 calc R U . . .
C46 C 0.74595(14) 0.27388(11) 0.69590(6) 0.0287(3) Uani 1 1 d . . . . .
H46A H 0.755344 0.214439 0.662873 0.034 Uiso 1 1 calc R U . . .
H46B H 0.770434 0.251611 0.734239 0.034 Uiso 1 1 calc R U . . .
C47 C 0.83449(12) 0.37923(11) 0.68727(6) 0.0266(3) Uani 1 1 d . . . . .
H47A H 0.816978 0.396339 0.646744 0.032 Uiso 1 1 calc R U . . .
H47B H 0.923862 0.367939 0.689855 0.032 Uiso 1 1 calc R U . . .
C48 C 0.81704(12) 0.47632(10) 0.73470(6) 0.0235(2) Uani 1 1 d . . . . .
H48A H 0.842320 0.462506 0.775003 0.028 Uiso 1 1 calc R U . . .
H48B H 0.872722 0.543719 0.726651 0.028 Uiso 1 1 calc R U . . .
C49 C 0.74541(14) 0.70624(13) 0.93073(6) 0.0325(3) Uani 1 1 d . . . . .
C50 C 0.76841(14) 0.58693(13) 0.92845(6) 0.0325(3) Uani 1 1 d . . . . .
C51 C 0.67352(18) 0.74859(17) 0.98439(7) 0.0456(4) Uani 1 1 d . . . . .
H51A H 0.661761 0.823711 0.981926 0.068 Uiso 1 1 calc R U . . .
H51B H 0.722336 0.747927 1.021654 0.068 Uiso 1 1 calc R U . . .
H51C H 0.590239 0.701367 0.984089 0.068 Uiso 1 1 calc R U . . .
C52 C 0.86633(17) 0.78752(15) 0.92523(8) 0.0455(4) Uani 1 1 d . . . . .
H52A H 0.912080 0.759238 0.890796 0.068 Uiso 1 1 calc R U . . .
H52B H 0.920633 0.797594 0.962015 0.068 Uiso 1 1 calc R U . . .
H52C H 0.844106 0.858066 0.919350 0.068 Uiso 1 1 calc R U . . .
C53 C 0.65548(17) 0.51157(16) 0.94856(7) 0.0436(4) Uani 1 1 d . . . . .
H53A H 0.577631 0.518844 0.926784 0.065 Uiso 1 1 calc R U . . .
H53B H 0.647120 0.531922 0.991818 0.065 Uiso 1 1 calc R U . . .
H53C H 0.669012 0.435436 0.940019 0.065 Uiso 1 1 calc R U . . .
C54 C 0.89068(17) 0.57503(17) 0.96069(7) 0.0453(4) Uani 1 1 d . . . . .
H54A H 0.898629 0.497426 0.955555 0.068 Uiso 1 1 calc R U . . .
H54B H 0.888704 0.603299 1.003577 0.068 Uiso 1 1 calc R U . . .
H54C H 0.963556 0.616683 0.943721 0.068 Uiso 1 1 calc R U . . .
B1 B 0.43000(13) 0.61435(11) 0.78369(6) 0.0206(3) Uani 1 1 d . . . . .
B2 B 0.58626(13) 0.72715(11) 0.71735(6) 0.0201(3) Uani 1 1 d . . . . .
B3 B 0.69869(13) 0.61191(12) 0.83633(6) 0.0228(3) Uani 1 1 d . . . . .
C55 C -0.1815(3) 0.2534(2) 0.87541(11) 0.0705(6) Uani 1 1 d . . . . .
H55 H -0.233648 0.300107 0.861939 0.085 Uiso 1 1 calc R U . . .
C56 C -0.2207(2) 0.1917(2) 0.91905(12) 0.0727(7) Uani 1 1 d . . . . .
H56 H -0.299623 0.197178 0.936790 0.087 Uiso 1 1 calc R U . . .
C57 C -0.1472(3) 0.12264(19) 0.93712(10) 0.0705(7) Uani 1 1 d . . . . .
H57 H -0.176651 0.077951 0.966184 0.085 Uiso 1 1 calc R U . . .
C58 C -0.0285(2) 0.11723(18) 0.91305(9) 0.0603(5) Uani 1 1 d . . . . .
H58 H 0.023864 0.070512 0.926383 0.072 Uiso 1 1 calc R U . . .
C59 C 0.0113(2) 0.17990(17) 0.87012(9) 0.0559(5) Uani 1 1 d . . . . .
H59 H 0.091733 0.177230 0.853346 0.067 Uiso 1 1 calc R U . . .
C60 C -0.0657(2) 0.24648(18) 0.85155(10) 0.0612(5) Uani 1 1 d . . . . .
H60 H -0.038245 0.289098 0.821299 0.073 Uiso 1 1 calc R U . . .

loop_
_atom_site_aniso_label
_atom_site_aniso_U_11
_atom_site_aniso_U_22
_atom_site_aniso_U_33
_atom_site_aniso_U_23
_atom_site_aniso_U_13
_atom_site_aniso_U_12
Mg1 0.01700(19) 0.01751(18) 0.01955(19) 0.00454(14) 0.00208(14) 0.00616(14)
O1 0.0180(4) 0.0222(4) 0.0223(4) 0.0094(3) 0.0045(3) 0.0061(3)
O2 0.0220(4) 0.0292(4) 0.0254(4) 0.0122(4) 0.0065(3) 0.0108(4)
O3 0.0173(4) 0.0219(4) 0.0299(4) 0.0116(3) 0.0039(3) 0.0060(3)
O4 0.0196(4) 0.0268(4) 0.0328(5) 0.0144(4) 0.0048(3) 0.0078(3)
O5 0.0335(5) 0.0339(5) 0.0213(4) -0.0010(4) -0.0037(4) 0.0153(4)
O6 0.0343(5) 0.0375(5) 0.0188(4) 0.0054(4) -0.0002(4) 0.0176(4)
N1 0.0225(5) 0.0179(5) 0.0241(5) 0.0048(4) 0.0040(4) 0.0073(4)
N2 0.0205(5) 0.0203(5) 0.0205(5) 0.0050(4) 0.0018(4) 0.0067(4)
N3 0.0192(5) 0.0204(5) 0.0205(5) 0.0052(4) 0.0011(4) 0.0074(4)
C1 0.0275(7) 0.0285(6) 0.0332(7) 0.0059(5) 0.0108(5) 0.0113(5)
C2 0.0237(6) 0.0213(5) 0.0251(6) 0.0099(5) 0.0070(5) 0.0103(5)
C3 0.0186(6) 0.0231(6) 0.0290(6) 0.0100(5) 0.0048(5) 0.0069(5)
C4 0.0209(6) 0.0198(5) 0.0256(6) 0.0085(4) -0.0009(5) 0.0051(4)
C5 0.0226(6) 0.0300(6) 0.0350(7) 0.0022(5) -0.0031(5) 0.0040(5)
C6 0.0232(6) 0.0199(6) 0.0274(6) 0.0033(5) 0.0076(5) 0.0081(5)
C7 0.0295(7) 0.0237(6) 0.0274(6) 0.0029(5) 0.0058(5) 0.0087(5)
C8 0.0349(7) 0.0268(7) 0.0331(7) -0.0006(5) 0.0023(6) 0.0062(6)
C9 0.0335(7) 0.0213(6) 0.0408(7) -0.0011(5) 0.0069(6) 0.0032(5)
C10 0.0331(7) 0.0200(6) 0.0398(7) 0.0072(5) 0.0101(6) 0.0078(5)
C11 0.0270(6) 0.0217(6) 0.0316(6) 0.0059(5) 0.0075(5) 0.0081(5)
C12 0.0393(8) 0.0253(6) 0.0245(6) 0.0021(5) 0.0011(5) 0.0088(5)
C13 0.0457(10) 0.0463(9) 0.0627(11) 0.0229(8) -0.0084(8) 0.0102(8)
C14 0.0751(13) 0.0368(8) 0.0327(8) 0.0075(6) 0.0178(8) 0.0185(8)
C15 0.0375(8) 0.0211(6) 0.0382(7) 0.0093(5) 0.0008(6) 0.0088(5)
C16 0.0511(9) 0.0342(7) 0.0379(8) 0.0138(6) 0.0073(7) 0.0196(7)
C17 0.0350(8) 0.0342(7) 0.0531(9) 0.0160(7) 0.0014(7) 0.0108(6)
C18 0.0203(6) 0.0249(6) 0.0200(5) 0.0031(4) -0.0003(4) 0.0037(5)
C19 0.0282(6) 0.0268(6) 0.0214(6) 0.0032(5) 0.0010(5) 0.0074(5)
C20 0.0411(8) 0.0337(7) 0.0262(6) 0.0003(5) 0.0052(6) 0.0136(6)
C21 0.0515(9) 0.0438(8) 0.0230(6) 0.0018(6) 0.0101(6) 0.0132(7)
C22 0.0516(9) 0.0401(8) 0.0230(6) 0.0111(6) 0.0074(6) 0.0097(7)
C23 0.0314(7) 0.0284(6) 0.0238(6) 0.0059(5) 0.0006(5) 0.0054(5)
C24 0.0480(9) 0.0269(6) 0.0248(6) 0.0054(5) 0.0065(6) 0.0170(6)
C25 0.0518(10) 0.0321(7) 0.0432(8) 0.0042(6) -0.0157(7) 0.0126(7)
C26 0.0388(9) 0.0367(8) 0.0622(10) 0.0222(7) 0.0102(8) 0.0105(7)
C27 0.0444(8) 0.0294(7) 0.0273(6) 0.0111(5) 0.0017(6) 0.0092(6)
C28 0.0602(11) 0.0348(8) 0.0351(8) 0.0161(6) 0.0028(7) 0.0055(7)
C29 0.0481(10) 0.0460(9) 0.0646(11) 0.0222(8) 0.0003(8) 0.0170(8)
C30 0.0203(6) 0.0236(6) 0.0236(6) 0.0101(5) 0.0062(5) 0.0061(5)
C31 0.0230(6) 0.0256(6) 0.0227(6) 0.0088(5) 0.0054(5) 0.0083(5)
C32 0.0236(6) 0.0303(6) 0.0314(6) 0.0131(5) 0.0099(5) 0.0107(5)
C33 0.0237(6) 0.0285(6) 0.0268(6) 0.0092(5) 0.0033(5) 0.0027(5)
C34 0.0346(7) 0.0325(7) 0.0245(6) 0.0065(5) 0.0030(5) 0.0088(6)
C35 0.0319(7) 0.0287(6) 0.0285(6) 0.0135(5) 0.0076(5) 0.0084(5)
C36 0.0205(6) 0.0246(6) 0.0363(7) 0.0156(5) 0.0055(5) 0.0044(5)
C37 0.0217(6) 0.0282(6) 0.0310(6) 0.0136(5) 0.0038(5) 0.0072(5)
C38 0.0394(8) 0.0235(6) 0.0502(9) 0.0054(6) 0.0100(7) 0.0046(6)
C39 0.0270(7) 0.0437(8) 0.0541(9) 0.0320(7) 0.0065(6) 0.0123(6)
C40 0.0236(7) 0.0371(7) 0.0474(8) 0.0240(6) 0.0080(6) 0.0062(6)
C41 0.0396(8) 0.0445(8) 0.0307(7) 0.0077(6) 0.0056(6) 0.0096(7)
C42 0.0192(6) 0.0206(5) 0.0205(5) 0.0038(4) -0.0002(4) 0.0074(4)
C43 0.0207(6) 0.0204(5) 0.0197(5) 0.0051(4) 0.0015(4) 0.0060(4)
C44 0.0224(6) 0.0230(6) 0.0283(6) 0.0050(5) 0.0042(5) 0.0036(5)
C45 0.0283(7) 0.0216(6) 0.0346(7) 0.0022(5) 0.0029(5) 0.0023(5)
C46 0.0331(7) 0.0225(6) 0.0315(7) 0.0022(5) 0.0027(5) 0.0096(5)
C47 0.0226(6) 0.0277(6) 0.0298(6) 0.0005(5) 0.0044(5) 0.0081(5)
C48 0.0205(6) 0.0232(6) 0.0264(6) 0.0016(5) 0.0021(5) 0.0049(5)
C49 0.0325(7) 0.0445(8) 0.0207(6) -0.0009(5) -0.0032(5) 0.0130(6)
C50 0.0343(7) 0.0484(8) 0.0186(6) 0.0072(5) 0.0002(5) 0.0164(6)
C51 0.0469(9) 0.0641(11) 0.0253(7) -0.0088(7) -0.0016(6) 0.0227(8)
C52 0.0419(9) 0.0498(9) 0.0385(8) -0.0049(7) -0.0044(7) 0.0023(7)
C53 0.0483(9) 0.0570(10) 0.0305(7) 0.0175(7) 0.0051(7) 0.0139(8)
C54 0.0423(9) 0.0748(12) 0.0254(7) 0.0116(7) -0.0027(6) 0.0262(8)
B1 0.0227(7) 0.0206(6) 0.0200(6) 0.0041(5) 0.0005(5) 0.0070(5)
B2 0.0179(6) 0.0207(6) 0.0222(6) 0.0034(5) -0.0002(5) 0.0053(5)
B3 0.0214(7) 0.0254(7) 0.0237(6) 0.0063(5) 0.0017(5) 0.0077(5)
C55 0.0701(15) 0.0807(16) 0.0612(13) 0.0059(12) -0.0039(11) 0.0203(12)
C56 0.0570(13) 0.0873(17) 0.0705(14) 0.0002(13) 0.0147(11) 0.0123(12)
C57 0.0996(19) 0.0597(12) 0.0498(11) 0.0112(9) 0.0327(12) 0.0013(12)
C58 0.0839(15) 0.0528(11) 0.0449(10) -0.0015(8) 0.0094(10) 0.0213(11)
C59 0.0540(11) 0.0537(11) 0.0518(10) -0.0041(8) 0.0146(9) -0.0044(9)
C60 0.0665(13) 0.0579(12) 0.0544(11) 0.0098(9) 0.0040(10) -0.0039(10)

loop_
_atom_type_symbol
_atom_type_description
_atom_type_scat_dispersion_real
_atom_type_scat_dispersion_imag
_atom_type_scat_source
C C 0.0181 0.0091 'International Tables Vol C Tables 4.2.6.8 and 6.1.1.4'
H H 0.0000 0.0000 'International Tables Vol C Tables 4.2.6.8 and 6.1.1.4'
B B 0.0090 0.0039 'International Tables Vol C Tables 4.2.6.8 and 6.1.1.4'
Mg Mg 0.1719 0.1771 'International Tables Vol C Tables 4.2.6.8 and 6.1.1.4'
N N 0.0311 0.0180 'International Tables Vol C Tables 4.2.6.8 and 6.1.1.4'
O O 0.0492 0.0322 'International Tables Vol C Tables 4.2.6.8 and 6.1.1.4'

loop_
_geom_angle_atom_site_label_1
_geom_angle_atom_site_label_2
_geom_angle_atom_site_label_3
_geom_angle
_geom_angle_site_symmetry_1
_geom_angle_site_symmetry_3
_geom_angle_publ_flag
O1 Mg1 N2 119.84(4) . . ?
O3 Mg1 O1 97.82(4) . . ?
O3 Mg1 N1 119.72(4) . . ?
O3 Mg1 N2 114.31(4) . . ?
N1 Mg1 O1 112.94(4) . . ?
N1 Mg1 N2 93.87(4) . . ?
C30 O1 Mg1 132.08(7) . . ?
B1 O1 Mg1 120.09(7) . . ?
B1 O1 C30 106.28(9) . . ?
B1 O2 C31 108.99(9) . . ?
C36 O3 Mg1 129.25(7) . . ?
B2 O3 Mg1 124.52(7) . . ?
B2 O3 C36 106.24(9) . . ?
B2 O4 C37 108.77(9) . . ?
B3 O5 C49 106.58(10) . . ?
B3 O6 C50 105.74(10) . . ?
C2 N1 Mg1 109.72(8) . . ?
C2 N1 C6 119.26(10) . . ?
C6 N1 Mg1 130.32(8) . . ?
C4 N2 Mg1 110.43(8) . . ?
C4 N2 C18 119.24(10) . . ?
C18 N2 Mg1 129.25(8) . . ?
C43 N3 C42 115.56(9) . . ?
B3 N3 C42 117.64(10) . . ?
B3 N3 C43 124.28(10) . . ?
H1A C1 H1B 109.5 . . ?
H1A C1 H1C 109.5 . . ?
H1B C1 H1C 109.5 . . ?
C2 C1 H1A 109.5 . . ?
C2 C1 H1B 109.5 . . ?
C2 C1 H1C 109.5 . . ?
N1 C2 C1 120.04(12) . . ?
N1 C2 C3 124.13(11) . . ?
C3 C2 C1 115.78(11) . . ?
C2 C3 H3 115.1 . . ?
C2 C3 C4 129.90(11) . . ?
C4 C3 H3 115.1 . . ?
N2 C4 C3 123.50(11) . . ?
N2 C4 C5 121.21(11) . . ?
C3 C4 C5 115.25(11) . . ?
C4 C5 H5A 109.5 . . ?
C4 C5 H5B 109.5 . . ?
C4 C5 H5C 109.5 . . ?
H5A C5 H5B 109.5 . . ?
H5A C5 H5C 109.5 . . ?
H5B C5 H5C 109.5 . . ?
C7 C6 N1 120.61(11) . . ?
C7 C6 C11 119.40(12) . . ?
C11 C6 N1 119.83(12) . . ?
C6 C7 C12 122.93(12) . . ?
C8 C7 C6 119.07(12) . . ?
C8 C7 C12 117.93(12) . . ?
C7 C8 H8 119.2 . . ?
C9 C8 C7 121.68(14) . . ?
C9 C8 H8 119.2 . . ?
C8 C9 H9 120.5 . . ?
C10 C9 C8 119.02(13) . . ?
C10 C9 H9 120.5 . . ?
C9 C10 H10 119.0 . . ?
C9 C10 C11 122.04(13) . . ?
C11 C10 H10 119.0 . . ?
C6 C11 C15 123.62(12) . . ?
C10 C11 C6 118.76(13) . . ?
C10 C11 C15 117.62(12) . . ?
C7 C12 H12 107.7 . . ?
C7 C12 C13 112.94(13) . . ?
C7 C12 C14 109.63(12) . . ?
C13 C12 H12 107.7 . . ?
C14 C12 H12 107.7 . . ?
C14 C12 C13 110.85(14) . . ?
C12 C13 H13A 109.5 . . ?
C12 C13 H13B 109.5 . . ?
C12 C13 H13C 109.5 . . ?
H13A C13 H13B 109.5 . . ?
H13A C13 H13C 109.5 . . ?
H13B C13 H13C 109.5 . . ?
C12 C14 H14A 109.5 . . ?
C12 C14 H14B 109.5 . . ?
C12 C14 H14C 109.5 . . ?
H14A C14 H14B 109.5 . . ?
H14A C14 H14C 109.5 . . ?
H14B C14 H14C 109.5 . . ?
C11 C15 H15 108.4 . . ?
C11 C15 C16 111.49(13) . . ?
C11 C15 C17 111.48(12) . . ?
C16 C15 H15 108.4 . . ?
C16 C15 C17 108.57(12) . . ?
C17 C15 H15 108.4 . . ?
C15 C16 H16A 109.5 . . ?
C15 C16 H16B 109.5 . . ?
C15 C16 H16C 109.5 . . ?
H16A C16 H16B 109.5 . . ?
H16A C16 H16C 109.5 . . ?
H16B C16 H16C 109.5 . . ?
C15 C17 H17A 109.5 . . ?
C15 C17 H17B 109.5 . . ?
C15 C17 H17C 109.5 . . ?
H17A C17 H17B 109.5 . . ?
H17A C17 H17C 109.5 . . ?
H17B C17 H17C 109.5 . . ?
C19 C18 N2 120.29(11) . . ?
C19 C18 C23 120.02(11) . . ?
C23 C18 N2 119.60(11) . . ?
C18 C19 C24 122.68(11) . . ?
C20 C19 C18 119.32(12) . . ?
C20 C19 C24 117.93(12) . . ?
C19 C20 H20 119.5 . . ?
C21 C20 C19 121.04(13) . . ?
C21 C20 H20 119.5 . . ?
C20 C21 H21 120.2 . . ?
C20 C21 C22 119.51(13) . . ?
C22 C21 H21 120.2 . . ?
C21 C22 H22 119.0 . . ?
C21 C22 C23 121.96(13) . . ?
C23 C22 H22 119.0 . . ?
C18 C23 C27 122.98(12) . . ?
C22 C23 C18 118.15(13) . . ?
C22 C23 C27 118.87(12) . . ?
C19 C24 H24 107.8 . . ?
C19 C24 C25 112.52(13) . . ?
C19 C24 C26 110.88(12) . . ?
C25 C24 H24 107.8 . . ?
C25 C24 C26 109.73(12) . . ?
C26 C24 H24 107.8 . . ?
C24 C25 H25A 109.5 . . ?
C24 C25 H25B 109.5 . . ?
C24 C25 H25C 109.5 . . ?
H25A C25 H25B 109.5 . . ?
H25A C25 H25C 109.5 . . ?
H25B C25 H25C 109.5 . . ?
C24 C26 H26A 109.5 . . ?
C24 C26 H26B 109.5 . . ?
C24 C26 H26C 109.5 . . ?
H26A C26 H26B 109.5 . . ?
H26A C26 H26C 109.5 . . ?
H26B C26 H26C 109.5 . . ?
C23 C27 H27 108.0 . . ?
C23 C27 C28 112.41(13) . . ?
C23 C27 C29 111.62(13) . . ?
C28 C27 H27 108.0 . . ?
C29 C27 H27 108.0 . . ?
C29 C27 C28 108.70(13) . . ?
C27 C28 H28A 109.5 . . ?
C27 C28 H28B 109.5 . . ?
C27 C28 H28C 109.5 . . ?
H28A C28 H28B 109.5 . . ?
H28A C28 H28C 109.5 . . ?
H28B C28 H28C 109.5 . . ?
C27 C29 H29A 109.5 . . ?
C27 C29 H29B 109.5 . . ?
C27 C29 H29C 109.5 . . ?
H29A C29 H29B 109.5 . . ?
H29A C29 H29C 109.5 . . ?
H29B C29 H29C 109.5 . . ?
O1 C30 C31 101.34(9) . . ?
O1 C30 C32 111.40(10) . . ?
O1 C30 C33 107.16(9) . . ?
C32 C30 C31 114.01(10) . . ?
C32 C30 C33 109.99(11) . . ?
C33 C30 C31 112.47(10) . . ?
O2 C31 C30 102.59(9) . . ?
O2 C31 C34 107.81(11) . . ?
O2 C31 C35 109.15(10) . . ?
C34 C31 C30 113.33(11) . . ?
C35 C31 C30 113.86(11) . . ?
C35 C31 C34 109.66(10) . . ?
C30 C32 H32A 109.5 . . ?
C30 C32 H32B 109.5 . . ?
C30 C32 H32C 109.5 . . ?
H32A C32 H32B 109.5 . . ?
H32A C32 H32C 109.5 . . ?
H32B C32 H32C 109.5 . . ?
C30 C33 H33A 109.5 . . ?
C30 C33 H33B 109.5 . . ?
C30 C33 H33C 109.5 . . ?
H33A C33 H33B 109.5 . . ?
H33A C33 H33C 109.5 . . ?
H33B C33 H33C 109.5 . . ?
C31 C34 H34A 109.5 . . ?
C31 C34 H34B 109.5 . . ?
C31 C34 H34C 109.5 . . ?
H34A C34 H34B 109.5 . . ?
H34A C34 H34C 109.5 . . ?
H34B C34 H34C 109.5 . . ?
C31 C35 H35A 109.5 . . ?
C31 C35 H35B 109.5 . . ?
C31 C35 H35C 109.5 . . ?
H35A C35 H35B 109.5 . . ?
H35A C35 H35C 109.5 . . ?
H35B C35 H35C 109.5 . . ?
O3 C36 C37 100.30(9) . . ?
O3 C36 C38 107.54(11) . . ?
O3 C36 C39 108.80(11) . . ?
C38 C36 C37 113.08(12) . . ?
C39 C36 C37 115.69(12) . . ?
C39 C36 C38 110.57(13) . . ?
O4 C37 C36 102.22(10) . . ?
O4 C37 C40 109.63(11) . . ?
O4 C37 C41 108.07(11) . . ?
C40 C37 C36 113.57(11) . . ?
C40 C37 C41 110.00(12) . . ?
C41 C37 C36 112.93(12) . . ?
C36 C38 H38A 109.5 . . ?
C36 C38 H38B 109.5 . . ?
C36 C38 H38C 109.5 . . ?
H38A C38 H38B 109.5 . . ?
H38A C38 H38C 109.5 . . ?
H38B C38 H38C 109.5 . . ?
C36 C39 H39A 109.5 . . ?
C36 C39 H39B 109.5 . . ?
C36 C39 H39C 109.5 . . ?
H39A C39 H39B 109.5 . . ?
H39A C39 H39C 109.5 . . ?
H39B C39 H39C 109.5 . . ?
C37 C40 H40A 109.5 . . ?
C37 C40 H40B 109.5 . . ?
C37 C40 H40C 109.5 . . ?
H40A C40 H40B 109.5 . . ?
H40A C40 H40C 109.5 . . ?
H40B C40 H40C 109.5 . . ?
C37 C41 H41A 109.5 . . ?
C37 C41 H41B 109.5 . . ?
C37 C41 H41C 109.5 . . ?
H41A C41 H41B 109.5 . . ?
H41A C41 H41C 109.5 . . ?
H41B C41 H41C 109.5 . . ?
N3 C42 B1 115.40(10) . . ?
B2 C42 N3 117.63(10) . . ?
B2 C42 B1 126.84(11) . . ?
N3 C43 H43 107.0 . . ?
N3 C43 C44 112.21(10) . . ?
N3 C43 C48 113.45(10) . . ?
C44 C43 H43 107.0 . . ?
C44 C43 C48 109.89(10) . . ?
C48 C43 H43 107.0 . . ?
C43 C44 H44A 109.2 . . ?
C43 C44 H44B 109.2 . . ?
C43 C44 C45 111.84(10) . . ?
H44A C44 H44B 107.9 . . ?
C45 C44 H44A 109.2 . . ?
C45 C44 H44B 109.2 . . ?
C44 C45 H45A 109.5 . . ?
C44 C45 H45B 109.5 . . ?
H45A C45 H45B 108.0 . . ?
C46 C45 C44 110.93(11) . . ?
C46 C45 H45A 109.5 . . ?
C46 C45 H45B 109.5 . . ?
C45 C46 H46A 109.4 . . ?
C45 C46 H46B 109.4 . . ?
C45 C46 C47 111.24(11) . . ?
H46A C46 H46B 108.0 . . ?
C47 C46 H46A 109.4 . . ?
C47 C46 H46B 109.4 . . ?
C46 C47 H47A 109.3 . . ?
C46 C47 H47B 109.3 . . ?
C46 C47 C48 111.66(11) . . ?
H47A C47 H47B 107.9 . . ?
C48 C47 H47A 109.3 . . ?
C48 C47 H47B 109.3 . . ?
C43 C48 C47 110.66(10) . . ?
C43 C48 H48A 109.5 . . ?
C43 C48 H48B 109.5 . . ?
C47 C48 H48A 109.5 . . ?
C47 C48 H48B 109.5 . . ?
H48A C48 H48B 108.1 . . ?
O5 C49 C50 101.89(11) . . ?
O5 C49 C51 108.91(12) . . ?
O5 C49 C52 107.14(12) . . ?
C51 C49 C50 114.84(14) . . ?
C52 C49 C50 113.24(13) . . ?
C52 C49 C51 110.17(14) . . ?
O6 C50 C49 101.61(10) . . ?
O6 C50 C53 106.89(12) . . ?
O6 C50 C54 109.16(12) . . ?
C53 C50 C49 112.84(13) . . ?
C54 C50 C49 115.28(14) . . ?
C54 C50 C53 110.33(13) . . ?
C49 C51 H51A 109.5 . . ?
C49 C51 H51B 109.5 . . ?
C49 C51 H51C 109.5 . . ?
H51A C51 H51B 109.5 . . ?
H51A C51 H51C 109.5 . . ?
H51B C51 H51C 109.5 . . ?
C49 C52 H52A 109.5 . . ?
C49 C52 H52B 109.5 . . ?
C49 C52 H52C 109.5 . . ?
H52A C52 H52B 109.5 . . ?
H52A C52 H52C 109.5 . . ?
H52B C52 H52C 109.5 . . ?
C50 C53 H53A 109.5 . . ?
C50 C53 H53B 109.5 . . ?
C50 C53 H53C 109.5 . . ?
H53A C53 H53B 109.5 . . ?
H53A C53 H53C 109.5 . . ?
H53B C53 H53C 109.5 . . ?
C50 C54 H54A 109.5 . . ?
C50 C54 H54B 109.5 . . ?
C50 C54 H54C 109.5 . . ?
H54A C54 H54B 109.5 . . ?
H54A C54 H54C 109.5 . . ?
H54B C54 H54C 109.5 . . ?
O1 B1 C42 125.79(11) . . ?
O2 B1 O1 108.48(10) . . ?
O2 B1 C42 125.73(11) . . ?
O3 B2 C42 122.44(11) . . ?
O4 B2 O3 107.93(10) . . ?
O4 B2 C42 129.63(11) . . ?
O5 B3 O6 111.42(11) . . ?
O5 B3 N3 123.26(12) . . ?
N3 B3 O6 125.32(12) . . ?
C56 C55 H55 120.6 . . ?
C60 C55 H55 120.6 . . ?
C60 C55 C56 118.9(2) . . ?
C55 C56 H56 119.8 . . ?
C57 C56 C55 120.4(2) . . ?
C57 C56 H56 119.8 . . ?
C56 C57 H57 119.9 . . ?
C56 C57 C58 120.3(2) . . ?
C58 C57 H57 119.9 . . ?
C57 C58 H58 120.4 . . ?
C59 C58 C57 119.3(2) . . ?
C59 C58 H58 120.4 . . ?
C58 C59 H59 120.3 . . ?
C58 C59 C60 119.4(2) . . ?
C60 C59 H59 120.3 . . ?
C55 C60 H60 119.1 . . ?
C59 C60 C55 121.8(2) . . ?
C59 C60 H60 119.1 . . ?

loop_
_geom_bond_atom_site_label_1
_geom_bond_atom_site_label_2
_geom_bond_distance
_geom_bond_site_symmetry_2
_geom_bond_publ_flag
Mg1 O1 2.0454(9) . ?
Mg1 O3 1.9700(9) . ?
Mg1 N1 2.0411(11) . ?
Mg1 N2 2.0607(11) . ?
O1 C30 1.4896(14) . ?
O1 B1 1.4636(16) . ?
O2 C31 1.4370(15) . ?
O2 B1 1.3895(16) . ?
O3 C36 1.4764(14) . ?
O3 B2 1.4569(16) . ?
O4 C37 1.4435(15) . ?
O4 B2 1.3912(16) . ?
O5 C49 1.4441(16) . ?
O5 B3 1.3893(17) . ?
O6 C50 1.4513(15) . ?
O6 B3 1.3993(17) . ?
N1 C2 1.3383(17) . ?
N1 C6 1.4381(16) . ?
N2 C4 1.3329(16) . ?
N2 C18 1.4448(15) . ?
N3 C42 1.4785(15) . ?
N3 C43 1.4709(15) . ?
N3 B3 1.3988(17) . ?
C1 H1A 0.9800 . ?
C1 H1B 0.9800 . ?
C1 H1C 0.9800 . ?
C1 C2 1.5125(17) . ?
C2 C3 1.4053(18) . ?
C3 H3 0.9500 . ?
C3 C4 1.4145(18) . ?
C4 C5 1.5145(18) . ?
C5 H5A 0.9800 . ?
C5 H5B 0.9800 . ?
C5 H5C 0.9800 . ?
C6 C7 1.4122(19) . ?
C6 C11 1.4170(18) . ?
C7 C8 1.3968(19) . ?
C7 C12 1.5217(18) . ?
C8 H8 0.9500 . ?
C8 C9 1.379(2) . ?
C9 H9 0.9500 . ?
C9 C10 1.378(2) . ?
C10 H10 0.9500 . ?
C10 C11 1.3942(19) . ?
C11 C15 1.525(2) . ?
C12 H12 1.0000 . ?
C12 C13 1.531(2) . ?
C12 C14 1.530(2) . ?
C13 H13A 0.9800 . ?
C13 H13B 0.9800 . ?
C13 H13C 0.9800 . ?
C14 H14A 0.9800 . ?
C14 H14B 0.9800 . ?
C14 H14C 0.9800 . ?
C15 H15 1.0000 . ?
C15 C16 1.529(2) . ?
C15 C17 1.539(2) . ?
C16 H16A 0.9800 . ?
C16 H16B 0.9800 . ?
C16 H16C 0.9800 . ?
C17 H17A 0.9800 . ?
C17 H17B 0.9800 . ?
C17 H17C 0.9800 . ?
C18 C19 1.4037(18) . ?
C18 C23 1.4134(18) . ?
C19 C20 1.3982(18) . ?
C19 C24 1.5136(18) . ?
C20 H20 0.9500 . ?
C20 C21 1.374(2) . ?
C21 H21 0.9500 . ?
C21 C22 1.379(2) . ?
C22 H22 0.9500 . ?
C22 C23 1.397(2) . ?
C23 C27 1.5232(19) . ?
C24 H24 1.0000 . ?
C24 C25 1.523(2) . ?
C24 C26 1.528(2) . ?
C25 H25A 0.9800 . ?
C25 H25B 0.9800 . ?
C25 H25C 0.9800 . ?
C26 H26A 0.9800 . ?
C26 H26B 0.9800 . ?
C26 H26C 0.9800 . ?
C27 H27 1.0000 . ?
C27 C28 1.540(2) . ?
C27 C29 1.528(2) . ?
C28 H28A 0.9800 . ?
C28 H28B 0.9800 . ?
C28 H28C 0.9800 . ?
C29 H29A 0.9800 . ?
C29 H29B 0.9800 . ?
C29 H29C 0.9800 . ?
C30 C31 1.5498(17) . ?
C30 C32 1.5133(17) . ?
C30 C33 1.5168(18) . ?
C31 C34 1.5240(18) . ?
C31 C35 1.5203(17) . ?
C32 H32A 0.9800 . ?
C32 H32B 0.9800 . ?
C32 H32C 0.9800 . ?
C33 H33A 0.9800 . ?
C33 H33B 0.9800 . ?
C33 H33C 0.9800 . ?
C34 H34A 0.9800 . ?
C34 H34B 0.9800 . ?
C34 H34C 0.9800 . ?
C35 H35A 0.9800 . ?
C35 H35B 0.9800 . ?
C35 H35C 0.9800 . ?
C36 C37 1.5438(18) . ?
C36 C38 1.521(2) . ?
C36 C39 1.5076(19) . ?
C37 C40 1.5181(18) . ?
C37 C41 1.526(2) . ?
C38 H38A 0.9800 . ?
C38 H38B 0.9800 . ?
C38 H38C 0.9800 . ?
C39 H39A 0.9800 . ?
C39 H39B 0.9800 . ?
C39 H39C 0.9800 . ?
C40 H40A 0.9800 . ?
C40 H40B 0.9800 . ?
C40 H40C 0.9800 . ?
C41 H41A 0.9800 . ?
C41 H41B 0.9800 . ?
C41 H41C 0.9800 . ?
C42 B1 1.4800(18) . ?
C42 B2 1.4726(17) . ?
C43 H43 1.0000 . ?
C43 C44 1.5278(16) . ?
C43 C48 1.5288(17) . ?
C44 H44A 0.9900 . ?
C44 H44B 0.9900 . ?
C44 C45 1.5336(18) . ?
C45 H45A 0.9900 . ?
C45 H45B 0.9900 . ?
C45 C46 1.5243(19) . ?
C46 H46A 0.9900 . ?
C46 H46B 0.9900 . ?
C46 C47 1.5282(19) . ?
C47 H47A 0.9900 . ?
C47 H47B 0.9900 . ?
C47 C48 1.5331(17) . ?
C48 H48A 0.9900 . ?
C48 H48B 0.9900 . ?
C49 C50 1.549(2) . ?
C49 C51 1.524(2) . ?
C49 C52 1.522(2) . ?
C50 C53 1.523(2) . ?
C50 C54 1.520(2) . ?
C51 H51A 0.9800 . ?
C51 H51B 0.9800 . ?
C51 H51C 0.9800 . ?
C52 H52A 0.9800 . ?
C52 H52B 0.9800 . ?
C52 H52C 0.9800 . ?
C53 H53A 0.9800 . ?
C53 H53B 0.9800 . ?
C53 H53C 0.9800 . ?
C54 H54A 0.9800 . ?
C54 H54B 0.9800 . ?
C54 H54C 0.9800 . ?
C55 H55 0.9500 . ?
C55 C56 1.371(4) . ?
C55 C60 1.370(4) . ?
C56 H56 0.9500 . ?
C56 C57 1.361(4) . ?
C57 H57 0.9500 . ?
C57 C58 1.398(3) . ?
C58 H58 0.9500 . ?
C58 C59 1.367(3) . ?
C59 H59 0.9500 . ?
C59 C60 1.368(3) . ?
C60 H60 0.9500 . ?

loop_
_geom_torsion_atom_site_label_1
_geom_torsion_atom_site_label_2
_geom_torsion_atom_site_label_3
_geom_torsion_atom_site_label_4
_geom_torsion
_geom_torsion_site_symmetry_1
_geom_torsion_site_symmetry_2
_geom_torsion_site_symmetry_3
_geom_torsion_site_symmetry_4
_geom_torsion_publ_flag
Mg1 O1 C30 C31 -168.94(8) . . . . ?
Mg1 O1 C30 C32 -47.32(14) . . . . ?
Mg1 O1 C30 C33 73.03(12) . . . . ?
Mg1 O1 B1 O2 -175.30(7) . . . . ?
Mg1 O1 B1 C42 4.37(16) . . . . ?
Mg1 O3 C36 C37 -148.06(8) . . . . ?
Mg1 O3 C36 C38 93.56(12) . . . . ?
Mg1 O3 C36 C39 -26.24(16) . . . . ?
Mg1 O3 B2 O4 165.18(7) . . . . ?
Mg1 O3 B2 C42 -14.88(16) . . . . ?
Mg1 N1 C2 C1 150.75(9) . . . . ?
Mg1 N1 C2 C3 -26.58(14) . . . . ?
Mg1 N1 C6 C7 -56.35(16) . . . . ?
Mg1 N1 C6 C11 119.07(12) . . . . ?
Mg1 N2 C4 C3 23.71(14) . . . . ?
Mg1 N2 C4 C5 -153.82(9) . . . . ?
Mg1 N2 C18 C19 69.39(15) . . . . ?
Mg1 N2 C18 C23 -107.16(12) . . . . ?
O1 C30 C31 O2 -34.27(11) . . . . ?
O1 C30 C31 C34 81.69(12) . . . . ?
O1 C30 C31 C35 -152.06(10) . . . . ?
O3 C36 C37 O4 -37.30(12) . . . . ?
O3 C36 C37 C40 -155.30(11) . . . . ?
O3 C36 C37 C41 78.57(13) . . . . ?
O5 C49 C50 O6 35.20(13) . . . . ?
O5 C49 C50 C53 -78.90(14) . . . . ?
O5 C49 C50 C54 153.08(12) . . . . ?
N1 C2 C3 C4 -14.8(2) . . . . ?
N1 C6 C7 C8 174.20(12) . . . . ?
N1 C6 C7 C12 -8.90(19) . . . . ?
N1 C6 C11 C10 -173.77(11) . . . . ?
N1 C6 C11 C15 6.20(19) . . . . ?
N2 C18 C19 C20 -175.65(12) . . . . ?
N2 C18 C19 C24 7.67(19) . . . . ?
N2 C18 C23 C22 176.69(13) . . . . ?
N2 C18 C23 C27 -4.5(2) . . . . ?
N3 C42 B1 O1 179.13(10) . . . . ?
N3 C42 B1 O2 -1.26(18) . . . . ?
N3 C42 B2 O3 -173.72(10) . . . . ?
N3 C42 B2 O4 6.21(19) . . . . ?
N3 C43 C44 C45 175.64(10) . . . . ?
N3 C43 C48 C47 -176.52(10) . . . . ?
C1 C2 C3 C4 167.78(12) . . . . ?
C2 N1 C6 C7 113.07(13) . . . . ?
C2 N1 C6 C11 -71.52(15) . . . . ?
C2 C3 C4 N2 16.4(2) . . . . ?
C2 C3 C4 C5 -165.89(12) . . . . ?
C4 N2 C18 C19 -97.44(14) . . . . ?
C4 N2 C18 C23 86.01(15) . . . . ?
C6 N1 C2 C1 -20.70(17) . . . . ?
C6 N1 C2 C3 161.98(11) . . . . ?
C6 C7 C8 C9 -0.2(2) . . . . ?
C6 C7 C12 C13 128.79(15) . . . . ?
C6 C7 C12 C14 -107.07(15) . . . . ?
C6 C11 C15 C16 -119.09(14) . . . . ?
C6 C11 C15 C17 119.40(14) . . . . ?
C7 C6 C11 C10 1.70(19) . . . . ?
C7 C6 C11 C15 -178.33(12) . . . . ?
C7 C8 C9 C10 1.1(2) . . . . ?
C8 C7 C12 C13 -54.29(18) . . . . ?
C8 C7 C12 C14 69.86(18) . . . . ?
C8 C9 C10 C11 -0.7(2) . . . . ?
C9 C10 C11 C6 -0.8(2) . . . . ?
C9 C10 C11 C15 179.26(13) . . . . ?
C10 C11 C15 C16 60.88(16) . . . . ?
C10 C11 C15 C17 -60.63(16) . . . . ?
C11 C6 C7 C8 -1.23(19) . . . . ?
C11 C6 C7 C12 175.66(12) . . . . ?
C12 C7 C8 C9 -177.25(13) . . . . ?
C18 N2 C4 C3 -167.15(11) . . . . ?
C18 N2 C4 C5 15.32(17) . . . . ?
C18 C19 C20 C21 -1.4(2) . . . . ?
C18 C19 C24 C25 -126.53(14) . . . . ?
C18 C19 C24 C26 110.15(15) . . . . ?
C18 C23 C27 C28 144.96(14) . . . . ?
C18 C23 C27 C29 -92.58(17) . . . . ?
C19 C18 C23 C22 0.1(2) . . . . ?
C19 C18 C23 C27 178.92(13) . . . . ?
C19 C20 C21 C22 0.8(3) . . . . ?
C20 C19 C24 C25 56.74(18) . . . . ?
C20 C19 C24 C26 -66.58(17) . . . . ?
C20 C21 C22 C23 0.3(3) . . . . ?
C21 C22 C23 C18 -0.7(2) . . . . ?
C21 C22 C23 C27 -179.59(15) . . . . ?
C22 C23 C27 C28 -36.2(2) . . . . ?
C22 C23 C27 C29 86.20(18) . . . . ?
C23 C18 C19 C20 0.9(2) . . . . ?
C23 C18 C19 C24 -175.79(13) . . . . ?
C24 C19 C20 C21 175.49(15) . . . . ?
C30 O1 B1 O2 -7.82(13) . . . . ?
C30 O1 B1 C42 171.84(12) . . . . ?
C31 O2 B1 O1 -15.63(13) . . . . ?
C31 O2 B1 C42 164.70(12) . . . . ?
C32 C30 C31 O2 -154.05(10) . . . . ?
C32 C30 C31 C34 -38.09(15) . . . . ?
C32 C30 C31 C35 88.16(14) . . . . ?
C33 C30 C31 O2 79.84(12) . . . . ?
C33 C30 C31 C34 -164.20(11) . . . . ?
C33 C30 C31 C35 -37.95(14) . . . . ?
C36 O3 B2 O4 -14.57(13) . . . . ?
C36 O3 B2 C42 165.37(12) . . . . ?
C37 O4 B2 O3 -10.87(13) . . . . ?
C37 O4 B2 C42 169.20(13) . . . . ?
C38 C36 C37 O4 76.93(13) . . . . ?
C38 C36 C37 C40 -41.07(15) . . . . ?
C38 C36 C37 C41 -167.20(12) . . . . ?
C39 C36 C37 O4 -154.10(11) . . . . ?
C39 C36 C37 C40 87.90(15) . . . . ?
C39 C36 C37 C41 -38.23(16) . . . . ?
C42 N3 C43 C44 -85.80(12) . . . . ?
C42 N3 C43 C48 148.91(10) . . . . ?
C42 N3 B3 O5 -12.76(18) . . . . ?
C42 N3 B3 O6 166.94(12) . . . . ?
C43 N3 C42 B1 98.40(12) . . . . ?
C43 N3 C42 B2 -85.51(13) . . . . ?
C43 N3 B3 O5 -173.94(11) . . . . ?
C43 N3 B3 O6 5.8(2) . . . . ?
C43 C44 C45 C46 55.86(15) . . . . ?
C44 C43 C48 C47 56.96(13) . . . . ?
C44 C45 C46 C47 -54.07(15) . . . . ?
C45 C46 C47 C48 54.99(15) . . . . ?
C46 C47 C48 C43 -56.54(14) . . . . ?
C48 C43 C44 C45 -57.15(14) . . . . ?
C49 O5 B3 O6 10.13(15) . . . . ?
C49 O5 B3 N3 -170.13(13) . . . . ?
C50 O6 B3 O5 13.78(15) . . . . ?
C50 O6 B3 N3 -165.95(13) . . . . ?
C51 C49 C50 O6 152.74(12) . . . . ?
C51 C49 C50 C53 38.63(17) . . . . ?
C51 C49 C50 C54 -89.38(16) . . . . ?
C52 C49 C50 O6 -79.51(14) . . . . ?
C52 C49 C50 C53 166.38(13) . . . . ?
C52 C49 C50 C54 38.37(17) . . . . ?
B1 O1 C30 C31 25.70(11) . . . . ?
B1 O1 C30 C32 147.32(10) . . . . ?
B1 O1 C30 C33 -92.32(11) . . . . ?
B1 O2 C31 C30 31.45(13) . . . . ?
B1 O2 C31 C34 -88.42(12) . . . . ?
B1 O2 C31 C35 152.53(11) . . . . ?
B1 C42 B2 O3 1.9(2) . . . . ?
B1 C42 B2 O4 -178.21(12) . . . . ?
B2 O3 C36 C37 31.67(12) . . . . ?
B2 O3 C36 C38 -86.71(12) . . . . ?
B2 O3 C36 C39 153.49(12) . . . . ?
B2 O4 C37 C36 30.48(13) . . . . ?
B2 O4 C37 C40 151.24(12) . . . . ?
B2 O4 C37 C41 -88.87(13) . . . . ?
B2 C42 B1 O1 3.5(2) . . . . ?
B2 C42 B1 O2 -176.93(12) . . . . ?
B3 O5 C49 C50 -27.86(14) . . . . ?
B3 O5 C49 C51 -149.58(13) . . . . ?
B3 O5 C49 C52 91.28(14) . . . . ?
B3 O6 C50 C49 -29.81(14) . . . . ?
B3 O6 C50 C53 88.64(14) . . . . ?
B3 O6 C50 C54 -152.02(13) . . . . ?
B3 N3 C42 B1 -64.41(15) . . . . ?
B3 N3 C42 B2 111.68(13) . . . . ?
B3 N3 C43 C44 75.73(15) . . . . ?
B3 N3 C43 C48 -49.56(15) . . . . ?
C55 C56 C57 C58 2.6(4) . . . . ?
C56 C55 C60 C59 0.0(4) . . . . ?
C56 C57 C58 C59 -1.7(4) . . . . ?
C57 C58 C59 C60 -0.1(3) . . . . ?
C58 C59 C60 C55 0.9(3) . . . . ?
C60 C55 C56 C57 -1.7(4) . . . . ?
